data_7233301
loop_
_publ_author_name
'Weekes, Rohan J.'
'Hawes, Chris S.'

_publ_section_title
;
 Synthesis, coordination chemistry and photophysical properties of
 naphtho-fused pyrazole ligands
;
_journal_issue 34
_journal_name_full CrystEngComm
_journal_page_first 5152
_journal_paper_doi 10.1039/C9CE01074B
_journal_volume 21
_journal_year 2019
_chemical_absolute_configuration unk
_chemical_formula_moiety 'C11 H8 N2'
_chemical_formula_sum 'C11 H8 N2'
_chemical_formula_weight 168.19
_space_group_crystal_system orthorhombic
_space_group_IT_number 19
_space_group_name_Hall 'P 2ac 2ab'
_space_group_name_H-M_alt 'P 21 21 21'
_symmetry_space_group_name_Hall 'P 2ac 2ab'
_symmetry_space_group_name_H-M 'P 21 21 21'
_atom_sites_solution_hydrogens mixed
_atom_sites_solution_primary dual
_audit_creation_date 2019-06-20
_audit_creation_method
;
Olex2 1.2
(compiled 2018.05.29 svn.r3508 for OlexSys, GUI svn.r5506)
;
_audit_update_record
;
2019-07-06 deposited with the CCDC.    2019-08-01 downloaded from the CCDC.
;
_cell_angle_alpha 90
_cell_angle_beta 90
_cell_angle_gamma 90
_cell_formula_units_Z 4
_cell_length_a 5.2981(3)
_cell_length_b 11.7510(6)
_cell_length_c 13.3334(6)
_cell_measurement_reflns_used 5406
_cell_measurement_temperature 150(2)
_cell_measurement_theta_max 30.25
_cell_measurement_theta_min 3.47
_cell_volume 830.11(7)
_computing_cell_refinement 'SAINT V8.38A (2016)'
_computing_data_reduction 'SAINT V8.38A (2016)'
_computing_molecular_graphics 'Olex2 (Dolomanov et al., 2009)'
_computing_publication_material 'Olex2 (Dolomanov et al., 2009)'
_computing_structure_refinement 'ShelXL (Sheldrick, 2015)'
_computing_structure_solution 'ShelXT (Sheldrick, 2015)'
_diffrn_ambient_temperature 150.0
_diffrn_measured_fraction_theta_full 0.998
_diffrn_measured_fraction_theta_max 0.997
_diffrn_measurement_device_type 'Bruker APEX-II CCD'
_diffrn_measurement_method '\f and \w scans'
_diffrn_radiation_type MoK\a
_diffrn_radiation_wavelength 0.71073
_diffrn_reflns_av_R_equivalents 0.0721
_diffrn_reflns_av_unetI/netI 0.0378
_diffrn_reflns_Laue_measured_fraction_full 0.998
_diffrn_reflns_Laue_measured_fraction_max 0.997
_diffrn_reflns_limit_h_max 7
_diffrn_reflns_limit_h_min -7
_diffrn_reflns_limit_k_max 16
_diffrn_reflns_limit_k_min -16
_diffrn_reflns_limit_l_max 19
_diffrn_reflns_limit_l_min -19
_diffrn_reflns_number 21054
_diffrn_reflns_point_group_measured_fraction_full 0.998
_diffrn_reflns_point_group_measured_fraction_max 0.996
_diffrn_reflns_theta_full 25.242
_diffrn_reflns_theta_max 30.663
_diffrn_reflns_theta_min 3.056
_diffrn_standards_number 0
_exptl_absorpt_coefficient_mu 0.082
_exptl_absorpt_correction_T_max 0.7461
_exptl_absorpt_correction_T_min 0.6667
_exptl_absorpt_correction_type multi-scan
_exptl_absorpt_process_details
'SADABS-2016/2 (Bruker,2016/2) was used for absorption correction. wR2(int) was 0.0653 before and 0.0564 after correction. The Ratio of minimum to maximum transmission is 0.8936. The \l/2 correction factor is 0.00150.'
_exptl_crystal_colour colourless
_exptl_crystal_colour_primary colourless
_exptl_crystal_density_diffrn 1.346
_exptl_crystal_description rod
_exptl_crystal_F_000 352
_exptl_crystal_size_max 0.37
_exptl_crystal_size_mid 0.1
_exptl_crystal_size_min 0.04
_refine_diff_density_max 0.185
_refine_diff_density_min -0.226
_refine_diff_density_rms 0.049
_refine_ls_abs_structure_details
;
 Flack x determined using 709 quotients [(I+)-(I-)]/[(I+)+(I-)]
 (Parsons, Flack and Wagner, Acta Cryst. B69 (2013) 249-259).
;
_refine_ls_abs_structure_Flack -0.7(10)
_refine_ls_extinction_method none
_refine_ls_goodness_of_fit_ref 1.072
_refine_ls_hydrogen_treatment mixed
_refine_ls_matrix_type full
_refine_ls_number_parameters 121
_refine_ls_number_reflns 2572
_refine_ls_number_restraints 1
_refine_ls_restrained_S_all 1.072
_refine_ls_R_factor_all 0.0686
_refine_ls_R_factor_gt 0.0457
_refine_ls_shift/su_max 0.000
_refine_ls_shift/su_mean 0.000
_refine_ls_structure_factor_coef Fsqd
_refine_ls_weighting_details 'w=1/[\s^2^(Fo^2^)+(0.0414P)^2^+0.1777P] where P=(Fo^2^+2Fc^2^)/3'
_refine_ls_weighting_scheme calc
_refine_ls_wR_factor_gt 0.0928
_refine_ls_wR_factor_ref 0.1023
_reflns_Friedel_coverage 0.704
_reflns_Friedel_fraction_full 0.998
_reflns_Friedel_fraction_max 0.995
_reflns_number_gt 2030
_reflns_number_total 2572
_reflns_threshold_expression 'I > 2\s(I)'
_cod_data_source_file c9ce01074b2.cif
_cod_data_source_block HL1
_cod_depositor_comments 'Adding full bibliography for 7233301--7233306.cif.'
_cod_database_code 7233301
_shelx_shelxl_version_number 2017/1
_shelx_space_group_comment
;
The symmetry employed for this shelxl refinement is uniquely defined
by the following loop, which should always be used as a source of
symmetry information in preference to the above space-group names.
They are only intended as comments.
;
_shelx_estimated_absorpt_t_max 0.997
_shelx_estimated_absorpt_t_min 0.970
_olex2_refinement_description
;
1. Fixed Uiso
 At 1.2 times of:
  All C(H) groups, All C(H,H) groups
2. Restrained distances
 N2-H2
 0.88 with sigma of 0.02
3.a Aromatic/amide H refined with riding coordinates:
 C1(H1), C5(H5), C6(H6), C7(H7), C8(H8), C10(H10), C11(H11)
;
_olex2_submission_special_instructions 'No special instructions were received'

loop_
_space_group_symop_operation_xyz
'x, y, z'
'-x+1/2, -y, z+1/2'
'-x, y+1/2, -z+1/2'
'x+1/2, -y+1/2, -z'

loop_
_atom_site_label
_atom_site_type_symbol
_atom_site_fract_x
_atom_site_fract_y
_atom_site_fract_z
_atom_site_U_iso_or_equiv
_atom_site_adp_type
_atom_site_occupancy
_atom_site_site_symmetry_order
_atom_site_calc_flag
_atom_site_refinement_flags_posn
N2 N 0.3183(3) 0.65233(16) 0.45916(13) 0.0243(4) Uani 1 1 d D
N1 N 0.1186(3) 0.64196(16) 0.52350(13) 0.0268(4) Uani 1 1 d .
C1 C 0.0590(4) 0.53225(18) 0.52431(16) 0.0268(4) Uani 1 1 d .
H1 H -0.076040 0.500442 0.561896 0.032 Uiso 1 1 calc R
C2 C 0.2231(4) 0.46885(17) 0.46178(15) 0.0234(4) Uani 1 1 d .
C3 C 0.3865(4) 0.54952(16) 0.42108(14) 0.0209(4) Uani 1 1 d .
C4 C 0.5791(4) 0.52158(17) 0.34994(14) 0.0219(4) Uani 1 1 d .
C5 C 0.7446(4) 0.60085(19) 0.30575(16) 0.0272(4) Uani 1 1 d .
H5 H 0.734407 0.678960 0.323674 0.033 Uiso 1 1 calc R
C6 C 0.9207(4) 0.5656(2) 0.23680(17) 0.0332(5) Uani 1 1 d .
H6 H 1.031020 0.619587 0.206921 0.040 Uiso 1 1 calc R
C7 C 0.9387(4) 0.4504(2) 0.21027(16) 0.0337(5) Uani 1 1 d .
H7 H 1.061950 0.426619 0.162945 0.040 Uiso 1 1 calc R
C8 C 0.7790(4) 0.3719(2) 0.25241(16) 0.0306(5) Uani 1 1 d .
H8 H 0.792054 0.294244 0.233294 0.037 Uiso 1 1 calc R
C9 C 0.5958(4) 0.40441(18) 0.32361(14) 0.0241(4) Uani 1 1 d .
C10 C 0.4293(5) 0.32270(17) 0.36818(16) 0.0283(5) Uani 1 1 d .
H10 H 0.447440 0.244813 0.350520 0.034 Uiso 1 1 calc R
C11 C 0.2462(4) 0.35227(18) 0.43479(16) 0.0283(5) Uani 1 1 d .
H11 H 0.136712 0.296516 0.462535 0.034 Uiso 1 1 calc R
H2 H 0.400(5) 0.7197(18) 0.4546(18) 0.034 Uiso 1 1 d DR

loop_
_atom_site_aniso_label
_atom_site_aniso_U_11
_atom_site_aniso_U_22
_atom_site_aniso_U_33
_atom_site_aniso_U_23
_atom_site_aniso_U_13
_atom_site_aniso_U_12
N2 0.0242(8) 0.0217(8) 0.0269(8) -0.0010(7) -0.0002(7) 0.0006(7)
N1 0.0243(8) 0.0307(9) 0.0253(8) -0.0023(7) 0.0004(7) 0.0041(8)
C1 0.0227(9) 0.0302(10) 0.0275(9) -0.0001(8) -0.0006(8) 0.0007(9)
C2 0.0226(9) 0.0230(10) 0.0246(9) 0.0012(8) -0.0044(8) 0.0006(8)
C3 0.0207(8) 0.0190(9) 0.0231(9) -0.0008(7) -0.0050(8) 0.0013(8)
C4 0.0205(9) 0.0241(9) 0.0212(9) 0.0000(7) -0.0046(7) 0.0017(8)
C5 0.0274(11) 0.0271(10) 0.0271(10) -0.0008(8) -0.0024(8) -0.0018(9)
C6 0.0263(11) 0.0444(13) 0.0288(10) 0.0018(9) 0.0005(9) -0.0041(10)
C7 0.0267(11) 0.0481(14) 0.0265(10) -0.0047(10) 0.0009(9) 0.0092(11)
C8 0.0326(12) 0.0338(12) 0.0253(10) -0.0049(9) -0.0032(9) 0.0113(10)
C9 0.0233(10) 0.0260(10) 0.0230(9) -0.0008(8) -0.0065(8) 0.0041(9)
C10 0.0366(12) 0.0180(9) 0.0303(10) -0.0010(8) -0.0067(10) 0.0036(9)
C11 0.0324(11) 0.0224(10) 0.0300(10) 0.0040(8) -0.0030(9) -0.0043(9)

loop_
_atom_type_symbol
_atom_type_description
_atom_type_scat_dispersion_real
_atom_type_scat_dispersion_imag
_atom_type_scat_source
C C 0.0033 0.0016 'International Tables Vol C Tables 4.2.6.8 and 6.1.1.4'
H H 0.0000 0.0000 'International Tables Vol C Tables 4.2.6.8 and 6.1.1.4'
N N 0.0061 0.0033 'International Tables Vol C Tables 4.2.6.8 and 6.1.1.4'

loop_
_geom_angle_atom_site_label_1
_geom_angle_atom_site_label_2
_geom_angle_atom_site_label_3
_geom_angle
N1 N2 H2 119.4(16)
C3 N2 N1 111.15(17)
C3 N2 H2 128.7(16)
C1 N1 N2 106.02(17)
N1 C1 H1 124.5
N1 C1 C2 111.09(19)
C2 C1 H1 124.5
C1 C2 C11 135.1(2)
C3 C2 C1 104.64(18)
C3 C2 C11 120.21(19)
N2 C3 C2 107.08(18)
N2 C3 C4 129.86(18)
C2 C3 C4 123.02(18)
C5 C4 C3 124.70(19)
C5 C4 C9 119.87(19)
C9 C4 C3 115.43(18)
C4 C5 H5 119.9
C6 C5 C4 120.2(2)
C6 C5 H5 119.9
C5 C6 H6 119.8
C5 C6 C7 120.4(2)
C7 C6 H6 119.8
C6 C7 H7 119.9
C8 C7 C6 120.2(2)
C8 C7 H7 119.9
C7 C8 H8 119.4
C7 C8 C9 121.2(2)
C9 C8 H8 119.4
C4 C9 C10 120.51(19)
C8 C9 C4 118.1(2)
C8 C9 C10 121.4(2)
C9 C10 H10 118.7
C11 C10 C9 122.59(19)
C11 C10 H10 118.7
C2 C11 H11 120.9
C10 C11 C2 118.22(19)
C10 C11 H11 120.9

loop_
_geom_bond_atom_site_label_1
_geom_bond_atom_site_label_2
_geom_bond_distance
N2 N1 1.367(2)
N2 C3 1.359(3)
N2 H2 0.905(19)
N1 C1 1.327(3)
C1 H1 0.9500
C1 C2 1.416(3)
C2 C3 1.394(3)
C2 C11 1.422(3)
C3 C4 1.431(3)
C4 C5 1.408(3)
C4 C9 1.424(3)
C5 H5 0.9500
C5 C6 1.374(3)
C6 H6 0.9500
C6 C7 1.402(3)
C7 H7 0.9500
C7 C8 1.372(3)
C8 H8 0.9500
C8 C9 1.410(3)
C9 C10 1.433(3)
C10 H10 0.9500
C10 C11 1.360(3)
C11 H11 0.9500

loop_
_geom_hbond_atom_site_label_D
_geom_hbond_atom_site_label_H
_geom_hbond_atom_site_label_A
_geom_hbond_distance_DH
_geom_hbond_distance_HA
_geom_hbond_distance_DA
_geom_hbond_angle_DHA
_geom_hbond_site_symmetry_A
_geom_hbond_publ_flag
N2 H2 N1 0.905(19) 2.02(2) 2.903(3) 166(2) 4_566 yes
